data_2105765
loop_
_publ_author_name
'Hau, Sam C. K.'
'Tam, Dennis Y. S.'
'Mak, Thomas C. W.'

_publ_section_title
;
 Organosilver(I) framework assembly with trifluoroacetate and
 enediyne-functionalized alicycles
;
_journal_coeditor_code BI5014
_journal_issue 1
_journal_name_full 'Acta Crystallographica Section B'
_journal_page_first 37
_journal_page_last 46
_journal_paper_doi 10.1107/S2052520614000171
_journal_volume 70
_journal_year 2014
_chemical_formula_moiety
;
 22(Ag +), 3(C10 H8 2-), 16(C2 F3 O2 -), 12(C2 H6 S O)
;
_chemical_formula_sum 'C86 H96 Ag22 F48 O44 S12'
_chemical_formula_weight 5503.48
_space_group_crystal_system monoclinic
_space_group_IT_number 15
_space_group_name_Hall '-C 2yc'
_space_group_name_H-M_alt 'C 1 2/c 1'
_symmetry_space_group_name_Hall '-C 2yc'
_symmetry_space_group_name_H-M 'C 1 2/c 1'
_atom_sites_solution_hydrogens geom
_atom_sites_solution_primary direct
_atom_sites_solution_secondary difmap
_audit_creation_method SHELXL-2013
_cell_angle_alpha 90
_cell_angle_beta 93.501(3)
_cell_angle_gamma 90
_cell_formula_units_Z 4
_cell_length_a 22.076(3)
_cell_length_b 14.7930(18)
_cell_length_c 45.863(6)
_cell_measurement_temperature 173(2)
_cell_volume 14950(3)
_computing_cell_refinement 'SAINT (Bruker, 2003)'
_computing_data_collection 'APEX2 (Bruker, 2003)'
_computing_data_reduction SAINT
_computing_molecular_graphics 'DIAMOND (Brandenburg, 2009)'
_computing_publication_material SHELXL-2013
_computing_structure_refinement 'SHELXL-2013 (Sheldrick, 2008)'
_computing_structure_solution 'SHELXS-97 (Sheldrick, 2008)'
_diffrn_ambient_temperature 173(2)
_diffrn_measured_fraction_theta_full 1.000
_diffrn_measured_fraction_theta_max 1.000
_diffrn_measurement_device_type 'Bruker APEX-II CCD diffractometer'
_diffrn_measurement_method '\f and \w scan'
_diffrn_radiation_type MoK\a
_diffrn_radiation_wavelength 0.71073
_diffrn_reflns_av_R_equivalents 0.1584
_diffrn_reflns_limit_h_max 26
_diffrn_reflns_limit_h_min -26
_diffrn_reflns_limit_k_max 17
_diffrn_reflns_limit_k_min -17
_diffrn_reflns_limit_l_max 54
_diffrn_reflns_limit_l_min -55
_diffrn_reflns_number 102163
_diffrn_reflns_theta_full 25.242
_diffrn_reflns_theta_max 25.250
_diffrn_reflns_theta_min 1.658
_exptl_absorpt_coefficient_mu 3.105
_exptl_absorpt_correction_T_max 0.3698
_exptl_absorpt_correction_T_min 0.3058
_exptl_absorpt_correction_type multi-scan
_exptl_absorpt_process_details 'SADABS (Bruker, 2003)'
_exptl_crystal_colour yellow
_exptl_crystal_density_diffrn 2.445
_exptl_crystal_description block
_exptl_crystal_F_000 10488
_exptl_crystal_size_max 0.500
_exptl_crystal_size_mid 0.500
_exptl_crystal_size_min 0.400
_refine_diff_density_max 3.605
_refine_diff_density_min -1.644
_refine_ls_extinction_method none
_refine_ls_goodness_of_fit_ref 1.078
_refine_ls_hydrogen_treatment constr
_refine_ls_matrix_type full
_refine_ls_number_parameters 967
_refine_ls_number_reflns 13534
_refine_ls_number_restraints 606
_refine_ls_restrained_S_all 1.096
_refine_ls_R_factor_all 0.1116
_refine_ls_R_factor_gt 0.0764
_refine_ls_shift/su_max 0.001
_refine_ls_shift/su_mean 0.000
_refine_ls_structure_factor_coef Fsqd
_refine_ls_weighting_details 'w=1/[\s^2^(Fo^2^)+(0.0960P)^2^+292.8881P] where P=(Fo^2^+2Fc^2^)/3'
_refine_ls_weighting_scheme calc
_refine_ls_wR_factor_gt 0.1812
_refine_ls_wR_factor_ref 0.1999
_reflns_number_gt 9700
_reflns_number_total 13534
_reflns_threshold_expression 'I > 2\s(I)'
_cod_data_source_file bi5014sup1.cif
_cod_data_source_block I
_cod_database_code 2105765
_shelx_space_group_comment
;
The symmetry employed for this shelxl refinement is uniquely defined
by the following loop, which should always be used as a source of
symmetry information in preference to the above space-group names.
They are only intended as comments.
;
_shelx_estimated_absorpt_t_min 0.306
_shelx_estimated_absorpt_t_max 0.370

loop_
_space_group_symop_operation_xyz
'x, y, z'
'-x, y, -z+1/2'
'x+1/2, y+1/2, z'
'-x+1/2, y+1/2, -z+1/2'
'-x, -y, -z'
'x, -y, z-1/2'
'-x+1/2, -y+1/2, -z'
'x+1/2, -y+1/2, z-1/2'

loop_
_atom_site_type_symbol
_atom_site_label
_atom_site_fract_x
_atom_site_fract_y
_atom_site_fract_z
_atom_site_U_iso_or_equiv
_atom_site_adp_type
_atom_site_calc_flag
_atom_site_occupancy
_atom_site_disorder_assembly
_atom_site_disorder_group
Ag Ag1 0.79033(4) 0.31570(6) 0.49150(2) 0.0245(2) Uani d 1 . .
Ag Ag2 0.78628(5) 0.17130(7) 0.44545(3) 0.0418(3) Uani d 1 . .
Ag Ag3 0.76039(5) 0.36734(6) 0.43049(2) 0.0295(2) Uani d 1 . .
Ag Ag4 0.66712(5) 0.38185(6) 0.48665(2) 0.0298(2) Uani d 1 . .
Ag Ag5 0.55130(5) 0.38358(6) 0.34034(2) 0.0278(2) Uani d 1 . .
Ag Ag6 0.59620(6) 0.43755(7) 0.40950(2) 0.0387(3) Uani d 1 . .
Ag Ag7 0.67050(5) 0.44516(6) 0.35846(2) 0.0263(2) Uani d 1 . .
Ag Ag8 0.66188(5) 0.26565(6) 0.33484(2) 0.0363(3) Uani d 1 . .
Ag Ag9 0.54827(5) 0.27076(6) 0.28916(2) 0.0364(3) Uani d 1 . .
Ag Ag10 0.63744(5) 0.42288(6) 0.29427(2) 0.0308(3) Uani d 1 . .
Ag Ag11 0.43231(6) 0.38098(9) 0.29400(3) 0.0475(3) Uani d 1 . .
C C1 0.7108(5) 0.2672(7) 0.4616(2) 0.018(2) Uani d 1 . .
C C2 0.6746(5) 0.2425(7) 0.4419(2) 0.014(2) Uani d 1 . .
C C3 0.6308(5) 0.2149(8) 0.4194(3) 0.022(3) Uani d 1 . .
C C4 0.6242(5) 0.2795(7) 0.3950(2) 0.019(2) Uani d 1 . .
C C5 0.6208(6) 0.3299(8) 0.3740(2) 0.023(3) Uani d 1 . .
C C6 0.6003(6) 0.1366(8) 0.4188(3) 0.024(3) Uani d 1 . .
C C7 0.6058(7) 0.0635(8) 0.4411(3) 0.037(3) Uani d 1 . .
H H7A 0.5831 0.0794 0.4584 0.045 Uiso calc 1 . .
H H7B 0.6488 0.0531 0.4475 0.045 Uiso calc 1 . .
C C8 0.5788(8) -0.0195(11) 0.4260(4) 0.059(5) Uani d 1 . .
H H8A 0.6096 -0.0519 0.4152 0.071 Uiso calc 1 . .
H H8B 0.5619 -0.0614 0.4403 0.071 Uiso calc 1 . .
C C9 0.5294(8) 0.0183(11) 0.4055(4) 0.053(4) Uani d 1 . .
H H9A 0.4921 0.0292 0.4158 0.064 Uiso calc 1 . .
H H9B 0.5199 -0.0241 0.3891 0.064 Uiso calc 1 . .
C C10 0.5544(7) 0.1069(9) 0.3942(3) 0.039(3) Uani d 1 . .
H H10A 0.5218 0.1523 0.3909 0.047 Uiso calc 1 . .
H H10B 0.5746 0.0975 0.3757 0.047 Uiso calc 1 . .
C C11 0.5363(6) 0.4162(9) 0.2925(3) 0.033(3) Uani d 1 . .
C C12 0.5173(6) 0.4728(8) 0.2753(3) 0.026(3) Uani d 1 . .
C C13 0.5000 0.5259(11) 0.2500 0.024(4) Uani d 1 . .
C C14 0.5000 0.6183(11) 0.2500 0.028(4) Uani d 1 . .
C C15 0.5178(7) 0.6751(9) 0.2762(3) 0.040(3) Uani d 1 . .
H H15A 0.5600 0.6625 0.2837 0.048 Uiso calc 1 . .
H H15B 0.4901 0.6654 0.2921 0.048 Uiso calc 1 . .
C C16 0.5115(11) 0.7697(12) 0.2637(4) 0.078(6) Uani d 1 . .
H H16A 0.4850 0.8058 0.2759 0.093 Uiso calc 1 . .
H H16B 0.5519 0.7989 0.2645 0.093 Uiso calc 1 . .
S S1 0.7834(3) 0.1041(3) 0.37065(10) 0.0648(13) Uani d 1 . .
O O17 0.7644(6) 0.1757(8) 0.3910(3) 0.070(4) Uani d 1 . .
C C33 0.7396(10) 0.0091(15) 0.3777(5) 0.085(7) Uani d 1 . .
H H33A 0.6974 0.0198 0.3706 0.128 Uiso calc 1 . .
H H33B 0.7413 -0.0023 0.3988 0.128 Uiso calc 1 . .
H H33C 0.7555 -0.0436 0.3677 0.128 Uiso calc 1 . .
C C34 0.8542(10) 0.0650(14) 0.3854(5) 0.078(6) Uani d 1 . .
H H34A 0.8851 0.1115 0.3830 0.118 Uiso calc 1 . .
H H34B 0.8655 0.0099 0.3751 0.118 Uiso calc 1 . .
H H34C 0.8515 0.0516 0.4062 0.118 Uiso calc 1 . .
S S2 0.82363(18) 0.4145(3) 0.36429(8) 0.0441(9) Uani d 1 . .
O O18 0.7685(4) 0.4105(6) 0.38215(19) 0.033(2) Uani d 1 . .
C C35 0.8789(9) 0.3462(12) 0.3833(5) 0.071(6) Uani d 1 . .
H H35A 0.8677 0.2824 0.3809 0.106 Uiso calc 1 . .
H H35B 0.8810 0.3620 0.4041 0.106 Uiso calc 1 . .
H H35C 0.9186 0.3565 0.3754 0.106 Uiso calc 1 . .
C C36 0.8576(9) 0.5228(12) 0.3733(4) 0.068(5) Uani d 1 . .
H H36A 0.8326 0.5711 0.3642 0.102 Uiso calc 1 . .
H H36B 0.8984 0.5253 0.3660 0.102 Uiso calc 1 . .
H H36C 0.8603 0.5308 0.3945 0.102 Uiso calc 1 . .
S S3 0.70907(17) 0.5873(2) 0.44468(8) 0.0356(8) Uani d 1 . .
O O19 0.6878(4) 0.4922(6) 0.4353(2) 0.043(2) Uani d 1 . .
C C37 0.7223(10) 0.6420(11) 0.4116(4) 0.068(5) Uani d 1 . .
H H37A 0.7591 0.6175 0.4037 0.101 Uiso calc 1 . .
H H37B 0.7274 0.7070 0.4151 0.101 Uiso calc 1 . .
H H37C 0.6876 0.6320 0.3976 0.101 Uiso calc 1 . .
C C38 0.6416(7) 0.6438(9) 0.4534(3) 0.040(4) Uani d 1 . .
H H38A 0.6280 0.6203 0.4719 0.061 Uiso calc 1 . .
H H38B 0.6100 0.6337 0.4379 0.061 Uiso calc 1 . .
H H38C 0.6496 0.7088 0.4554 0.061 Uiso calc 1 . .
S S4 0.51124(18) 0.4043(3) 0.47009(9) 0.0425(9) Uani d 1 . .
O O20 0.5716(4) 0.4224(6) 0.45803(19) 0.034(2) Uani d 1 . .
C C39 0.4597(8) 0.4772(13) 0.4490(4) 0.070(5) Uani d 1 . .
H H39A 0.4671 0.5402 0.4547 0.105 Uiso calc 1 . .
H H39B 0.4178 0.4609 0.4526 0.105 Uiso calc 1 . .
H H39C 0.4661 0.4699 0.4281 0.105 Uiso calc 1 . .
C C40 0.4865(8) 0.2971(10) 0.4553(4) 0.060(5) Uani d 1 . .
H H40A 0.5108 0.2486 0.4647 0.090 Uiso calc 1 . .
H H40B 0.4916 0.2962 0.4342 0.090 Uiso calc 1 . .
H H40C 0.4436 0.2879 0.4588 0.090 Uiso calc 1 . .
S S5 0.3088(2) 0.5051(3) 0.27010(8) 0.0454(10) Uani d 1 . .
O O21 0.3551(5) 0.4355(7) 0.2618(2) 0.046(3) Uani d 1 . .
C C41 0.3514(10) 0.5748(13) 0.2961(5) 0.083(6) Uani d 1 . .
H H41A 0.3811 0.6105 0.2860 0.125 Uiso calc 1 . .
H H41B 0.3725 0.5365 0.3108 0.125 Uiso calc 1 . .
H H41C 0.3237 0.6156 0.3056 0.125 Uiso calc 1 . .
C C42 0.2631(8) 0.4540(12) 0.2951(4) 0.059(5) Uani d 1 . .
H H42A 0.2349 0.4120 0.2848 0.088 Uiso calc 1 . .
H H42B 0.2400 0.5006 0.3049 0.088 Uiso calc 1 . .
H H42C 0.2887 0.4209 0.3097 0.088 Uiso calc 1 . .
S S6 0.4067(3) 0.1429(5) 0.2665(2) 0.051(3) Uani d 0.80(2) A 1
O O22 0.4347(5) 0.2377(6) 0.2630(2) 0.040(2) Uani d 0.80(2) A 1
C C43 0.3977(11) 0.1294(14) 0.3043(4) 0.080(6) Uani d 0.80(2) A 1
H H43A 0.4373 0.1174 0.3144 0.120 Uiso calc 0.80(2) A 1
H H43B 0.3703 0.0785 0.3073 0.120 Uiso calc 0.80(2) A 1
H H43C 0.3804 0.1848 0.3121 0.120 Uiso calc 0.80(2) A 1
C C44 0.3282(11) 0.1635(17) 0.2543(5) 0.094(7) Uani d 0.80(2) A 1
H H44A 0.3252 0.1719 0.2331 0.141 Uiso calc 0.80(2) A 1
H H44B 0.3136 0.2179 0.2638 0.141 Uiso calc 0.80(2) A 1
H H44C 0.3033 0.1116 0.2594 0.141 Uiso calc 0.80(2) A 1
S S6' 0.3876(12) 0.183(2) 0.2793(5) 0.043(11) Uani d 0.20(2) A 2
O O22' 0.4347(5) 0.2377(6) 0.2630(2) 0.040(2) Uani d 0.20(2) A 2
C C43' 0.3977(11) 0.1294(14) 0.3043(4) 0.080(6) Uani d 0.20(2) A 2
H H43D 0.4336 0.1515 0.3158 0.120 Uiso calc 0.20(2) A 2
H H43E 0.4043 0.0666 0.2985 0.120 Uiso calc 0.20(2) A 2
H H43F 0.3622 0.1325 0.3161 0.120 Uiso calc 0.20(2) A 2
C C44' 0.3282(11) 0.1635(17) 0.2543(5) 0.094(7) Uani d 0.20(2) A 2
H H44D 0.3289 0.2081 0.2385 0.141 Uiso calc 0.20(2) A 2
H H44E 0.2898 0.1685 0.2639 0.141 Uiso calc 0.20(2) A 2
H H44F 0.3318 0.1026 0.2462 0.141 Uiso calc 0.20(2) A 2
O O1 0.8358(5) 0.4502(6) 0.4931(2) 0.041(2) Uani d 1 . .
O O2 0.8421(5) 0.4603(6) 0.4445(2) 0.039(2) Uani d 1 . .
C C17 0.8513(7) 0.4860(9) 0.4706(3) 0.032(3) Uani d 1 . .
C C18 0.8906(5) 0.5717(7) 0.4748(2) 0.047(4) Uani d 1 . .
F F1 0.8779(7) 0.6305(7) 0.4542(2) 0.131(6) Uani d 1 . .
F F2 0.9470(4) 0.5522(7) 0.4736(3) 0.112(5) Uani d 1 . .
F F3 0.8830(5) 0.6127(7) 0.4992(2) 0.095(4) Uani d 1 . .
O O3 0.7305(5) 0.4797(6) 0.5506(2) 0.041(2) Uani d 1 . .
O O4 0.6765(5) 0.5152(5) 0.5090(2) 0.036(2) Uani d 1 . .
C C19 0.7088(6) 0.5299(8) 0.5318(3) 0.028(3) Uani d 1 . .
C C20 0.7266(5) 0.6312(8) 0.5361(2) 0.043(4) Uani d 1 . .
F F4 0.7642(7) 0.6451(8) 0.5580(2) 0.127(6) Uani d 1 . .
F F5 0.6781(5) 0.6773(8) 0.5400(3) 0.141(6) Uani d 1 . .
F F6 0.7498(6) 0.6657(7) 0.5133(2) 0.103(4) Uani d 1 . .
O O5 0.6034(5) 0.2585(7) 0.5098(2) 0.049(3) Uani d 1 . .
O O6 0.6144(5) 0.2934(7) 0.5579(2) 0.052(3) Uani d 1 . .
C C21 0.5864(7) 0.2642(8) 0.5350(3) 0.034(3) Uani d 1 . .
C C22 0.5244(6) 0.2205(8) 0.5387(3) 0.054(4) Uani d 1 . .
F F7 0.4820(7) 0.2768(11) 0.5322(4) 0.179(8) Uani d 1 . .
F F8 0.5152(7) 0.1517(11) 0.5212(3) 0.167(8) Uani d 1 . .
F F9 0.5180(6) 0.1891(10) 0.5644(2) 0.120(5) Uani d 1 . .
O O7 0.5077(6) 0.5260(9) 0.3533(3) 0.077(4) Uani d 1 . .
O O8 0.5634(6) 0.5731(8) 0.3921(3) 0.065(3) Uani d 1 . .
C C23 0.5306(8) 0.5817(10) 0.3701(3) 0.043(4) Uani d 1 . .
C C24 0.5156(5) 0.6815(9) 0.3613(2) 0.065(5) Uani d 1 . .
F F10 0.4639(4) 0.6895(8) 0.3468(2) 0.095(4) Uani d 1 . .
F F11 0.5150(7) 0.7343(8) 0.3838(2) 0.127(6) Uani d 1 . .
F F12 0.5571(5) 0.7110(8) 0.3450(2) 0.097(4) Uani d 1 . .
O O9 0.4691(6) 0.3061(9) 0.3605(3) 0.070(4) Uani d 1 . .
O O10 0.3852(5) 0.3534(7) 0.3355(2) 0.046(3) Uani d 1 . .
C C25 0.4143(7) 0.3162(9) 0.3571(3) 0.038(3) Uani d 1 . .
C C26 0.3771(5) 0.2873(7) 0.3825(3) 0.046(4) Uani d 1 . .
F F13 0.3775(7) 0.3520(7) 0.4018(3) 0.127(5) Uani d 1 . .
F F14 0.3994(5) 0.2170(6) 0.3958(2) 0.084(4) Uani d 1 . .
F F15 0.3218(5) 0.2709(10) 0.3745(3) 0.132(6) Uani d 1 . .
O O11 0.7035(5) 0.5743(6) 0.3443(2) 0.040(2) Uani d 1 . .
O O12 0.6556(5) 0.5806(6) 0.2995(2) 0.043(3) Uani d 1 . .
C C27 0.6845(6) 0.6136(8) 0.3205(3) 0.028(3) Uani d 1 . .
C C28 0.7020(5) 0.7143(8) 0.3196(2) 0.041(4) Uani d 1 . .
F F16 0.6700(5) 0.7583(6) 0.3000(2) 0.089(4) Uani d 1 . .
F F17 0.6965(5) 0.7559(5) 0.34445(17) 0.068(3) Uani d 1 . .
F F18 0.7586(4) 0.7211(7) 0.3138(3) 0.093(4) Uani d 1 . .
O O13 0.7485(5) 0.2641(7) 0.3109(3) 0.053(3) Uani d 1 . .
O O14 0.7372(5) 0.4017(7) 0.2922(3) 0.054(3) Uani d 1 . .
C C29 0.7647(7) 0.3312(9) 0.2978(3) 0.040(3) Uani d 1 . .
C C30 0.8298(6) 0.3294(8) 0.2869(2) 0.059(5) Uani d 1 . .
F F19 0.8502(6) 0.4081(7) 0.2805(3) 0.139(6) Uani d 1 . .
F F20 0.8288(6) 0.2806(10) 0.2635(2) 0.121(5) Uani d 1 . .
F F21 0.8688(4) 0.2935(7) 0.3056(2) 0.069(3) Uani d 1 . .
O O15 0.6403(5) 0.1136(6) 0.3253(2) 0.048(3) Uani d 1 . .
O O16 0.5505(5) 0.1268(6) 0.3006(2) 0.050(3) Uani d 1 . .
C C31 0.5912(7) 0.0866(9) 0.3143(3) 0.036(3) Uani d 1 . .
C C32 0.5811(5) -0.0179(7) 0.3160(2) 0.042(4) Uani d 1 . .
F F22 0.5981(5) -0.0565(7) 0.2924(2) 0.096(4) Uani d 1 . .
F F23 0.5249(4) -0.0376(6) 0.3187(3) 0.087(4) Uani d 1 . .
F F24 0.6119(5) -0.0553(6) 0.3377(2) 0.096(4) Uani d 1 . .

loop_
_atom_site_aniso_label
_atom_site_aniso_U_11
_atom_site_aniso_U_22
_atom_site_aniso_U_33
_atom_site_aniso_U_12
_atom_site_aniso_U_13
_atom_site_aniso_U_23
Ag1 0.0249(5) 0.0271(4) 0.0210(5) -0.0101(4) -0.0024(4) 0.0049(4)
Ag2 0.0314(6) 0.0283(5) 0.0662(8) -0.0006(4) 0.0080(6) -0.0119(5)
Ag3 0.0333(6) 0.0311(5) 0.0237(5) -0.0052(4) -0.0013(4) 0.0109(4)
Ag4 0.0348(6) 0.0268(5) 0.0271(5) 0.0032(4) -0.0025(4) -0.0047(4)
Ag5 0.0298(6) 0.0360(5) 0.0167(5) -0.0012(4) -0.0073(4) 0.0064(4)
Ag6 0.0527(8) 0.0388(6) 0.0246(6) 0.0067(5) 0.0031(5) 0.0005(4)
Ag7 0.0317(6) 0.0252(4) 0.0213(5) -0.0052(4) -0.0037(4) 0.0061(4)
Ag8 0.0471(7) 0.0270(5) 0.0358(6) -0.0024(5) 0.0100(5) -0.0037(4)
Ag9 0.0454(7) 0.0256(5) 0.0365(6) 0.0002(4) -0.0110(5) -0.0009(4)
Ag10 0.0369(6) 0.0343(5) 0.0209(5) -0.0023(4) -0.0015(4) 0.0020(4)
Ag11 0.0414(7) 0.0674(8) 0.0335(6) 0.0065(6) 0.0010(5) 0.0164(6)
C1 0.015(5) 0.024(5) 0.014(5) -0.003(4) 0.002(4) 0.000(4)
C2 0.010(5) 0.017(4) 0.015(5) -0.003(4) 0.005(4) 0.008(4)
C3 0.016(6) 0.027(5) 0.021(5) 0.004(4) -0.002(5) 0.002(4)
C4 0.019(6) 0.023(5) 0.016(5) -0.007(4) -0.004(4) 0.003(4)
C5 0.029(6) 0.027(5) 0.013(5) 0.003(5) -0.005(5) -0.008(4)
C6 0.018(6) 0.034(5) 0.020(5) -0.005(5) 0.000(5) -0.003(5)
C7 0.039(7) 0.029(6) 0.043(7) -0.012(5) 0.002(6) 0.017(5)
C8 0.065(8) 0.053(7) 0.058(8) -0.018(7) -0.012(7) 0.018(6)
C9 0.045(8) 0.059(7) 0.055(8) -0.028(6) -0.007(6) 0.007(6)
C10 0.035(7) 0.042(6) 0.040(7) -0.005(6) -0.001(6) 0.002(5)
C11 0.034(7) 0.033(6) 0.030(6) -0.001(5) -0.002(5) 0.001(5)
C12 0.029(6) 0.026(5) 0.022(6) -0.003(5) 0.000(5) -0.004(5)
C13 0.029(8) 0.024(6) 0.020(7) 0.000 0.000(6) 0.000
C14 0.033(8) 0.027(7) 0.024(7) 0.000 -0.001(6) 0.000
C15 0.045(7) 0.033(6) 0.041(7) 0.000(5) -0.001(6) -0.017(5)
C16 0.091(10) 0.059(8) 0.083(9) 0.000(8) 0.003(8) -0.011(7)
S1 0.077(4) 0.071(3) 0.048(3) 0.026(3) 0.014(2) 0.017(2)
O17 0.069(7) 0.067(6) 0.074(7) 0.015(6) 0.015(6) 0.013(6)
C33 0.084(13) 0.087(12) 0.081(13) -0.003(11) -0.022(11) -0.008(10)
C34 0.076(13) 0.076(11) 0.085(13) 0.022(10) 0.020(11) -0.007(10)
S2 0.035(2) 0.073(3) 0.0245(19) -0.0011(19) 0.0019(16) 0.0006(17)
O18 0.029(5) 0.041(4) 0.030(5) -0.006(4) -0.001(4) 0.005(4)
C35 0.050(10) 0.063(10) 0.101(13) 0.021(8) 0.017(10) 0.021(9)
C36 0.059(11) 0.070(10) 0.077(12) -0.009(9) 0.018(9) 0.019(9)
S3 0.035(2) 0.0343(17) 0.038(2) -0.0040(15) 0.0066(17) -0.0047(15)
O19 0.033(5) 0.031(4) 0.065(6) -0.004(4) 0.003(5) -0.001(4)
C37 0.104(13) 0.054(9) 0.048(9) -0.041(9) 0.027(9) -0.003(7)
C38 0.037(8) 0.042(7) 0.042(8) 0.009(6) 0.001(7) -0.004(6)
S4 0.035(2) 0.048(2) 0.046(2) -0.0058(17) 0.0084(18) -0.0016(17)
O20 0.026(5) 0.048(5) 0.028(5) -0.004(4) 0.002(4) 0.006(4)
C39 0.043(10) 0.081(11) 0.088(12) 0.013(9) 0.015(9) 0.025(10)
C40 0.058(10) 0.043(8) 0.075(11) -0.023(7) -0.029(9) 0.002(8)
S5 0.056(3) 0.046(2) 0.035(2) 0.0217(19) 0.0122(19) 0.0084(16)
O21 0.048(6) 0.061(5) 0.029(5) 0.021(5) 0.005(4) 0.000(4)
C41 0.074(12) 0.064(10) 0.113(14) -0.018(9) 0.021(11) -0.027(10)
C42 0.060(11) 0.060(9) 0.056(10) -0.005(8) 0.001(9) 0.008(8)
S6 0.068(4) 0.044(3) 0.043(5) -0.013(3) 0.008(3) -0.002(3)
O22 0.041(5) 0.039(4) 0.039(5) -0.003(4) -0.002(4) 0.001(4)
C43 0.091(12) 0.080(10) 0.070(10) -0.015(9) 0.004(9) 0.014(9)
C44 0.088(12) 0.118(13) 0.074(11) -0.021(10) -0.007(10) 0.000(10)
S6' 0.047(16) 0.071(19) 0.010(11) -0.027(13) 0.001(9) -0.007(11)
O22' 0.041(5) 0.039(4) 0.039(5) -0.003(4) -0.002(4) 0.001(4)
C43' 0.091(12) 0.080(10) 0.070(10) -0.015(9) 0.004(9) 0.014(9)
C44' 0.088(12) 0.118(13) 0.074(11) -0.021(10) -0.007(10) 0.000(10)
O1 0.054(6) 0.043(5) 0.025(5) -0.026(4) -0.006(4) 0.010(4)
O2 0.039(5) 0.045(5) 0.032(5) -0.021(4) 0.007(4) 0.004(4)
C17 0.042(7) 0.036(6) 0.019(6) -0.007(5) 0.003(5) 0.000(5)
C18 0.050(8) 0.043(6) 0.047(7) -0.015(6) 0.004(6) -0.001(6)
F1 0.201(14) 0.070(7) 0.115(10) -0.071(8) -0.036(10) 0.046(7)
F2 0.056(7) 0.087(8) 0.195(13) -0.035(6) 0.016(8) -0.043(8)
F3 0.112(9) 0.080(7) 0.097(8) -0.072(7) 0.035(7) -0.049(6)
O3 0.056(6) 0.029(4) 0.037(5) -0.012(4) -0.003(5) 0.005(4)
O4 0.051(6) 0.019(4) 0.036(5) 0.002(4) -0.011(4) -0.005(3)
C19 0.033(6) 0.024(5) 0.027(6) -0.003(5) 0.011(5) -0.002(5)
C20 0.057(8) 0.034(6) 0.039(7) -0.006(6) 0.006(6) -0.003(6)
F4 0.194(13) 0.062(7) 0.118(10) -0.057(8) -0.054(10) 0.005(7)
F5 0.144(12) 0.054(7) 0.233(15) 0.009(7) 0.072(11) -0.036(8)
F6 0.160(12) 0.059(6) 0.092(8) -0.050(7) 0.029(8) -0.002(6)
O5 0.039(6) 0.066(6) 0.042(5) -0.018(5) 0.000(5) 0.010(5)
O6 0.040(6) 0.061(6) 0.056(6) -0.011(5) 0.011(5) -0.009(5)
C21 0.034(7) 0.030(6) 0.038(7) -0.008(5) 0.013(6) 0.001(5)
C22 0.046(8) 0.061(8) 0.056(8) -0.015(7) 0.008(7) -0.003(7)
F7 0.074(9) 0.184(14) 0.284(17) 0.021(10) 0.040(11) 0.109(13)
F8 0.125(12) 0.205(14) 0.172(14) -0.104(11) 0.020(10) -0.056(12)
F9 0.094(9) 0.183(12) 0.084(8) -0.081(9) 0.015(7) 0.028(8)
O7 0.075(7) 0.069(6) 0.084(7) 0.020(6) -0.015(6) -0.023(6)
O8 0.088(7) 0.056(6) 0.046(6) 0.010(5) -0.021(6) 0.002(5)
C23 0.055(8) 0.043(6) 0.033(7) 0.013(6) 0.009(6) -0.007(6)
C24 0.070(9) 0.073(8) 0.051(8) 0.022(7) -0.001(7) -0.003(7)
F10 0.079(8) 0.121(9) 0.084(8) 0.053(7) 0.005(7) 0.030(7)
F11 0.216(14) 0.088(8) 0.074(8) 0.080(9) -0.016(9) -0.027(6)
F12 0.095(9) 0.082(8) 0.110(9) -0.006(7) -0.014(8) 0.015(7)
O9 0.054(7) 0.078(7) 0.079(7) -0.006(6) 0.007(6) 0.044(6)
O10 0.043(6) 0.065(6) 0.030(5) 0.000(5) -0.002(4) 0.015(4)
C25 0.030(7) 0.041(6) 0.042(7) -0.003(5) -0.008(6) 0.007(5)
C26 0.041(7) 0.046(7) 0.051(7) -0.014(6) -0.010(6) 0.008(6)
F13 0.185(14) 0.120(10) 0.084(9) -0.001(10) 0.059(9) 0.006(8)
F14 0.097(9) 0.083(7) 0.074(7) -0.021(6) 0.013(6) 0.037(6)
F15 0.075(9) 0.230(14) 0.088(9) -0.062(9) -0.007(7) 0.072(9)
O11 0.048(6) 0.039(4) 0.031(5) -0.011(4) -0.012(4) 0.014(4)
O12 0.057(6) 0.032(4) 0.039(5) -0.004(4) -0.011(5) 0.001(4)
C27 0.031(6) 0.025(5) 0.029(6) -0.006(5) 0.003(5) -0.004(5)
C28 0.043(7) 0.045(6) 0.035(7) -0.003(6) 0.004(6) 0.011(6)
F16 0.133(10) 0.048(5) 0.079(7) -0.024(6) -0.056(7) 0.036(5)
F17 0.103(8) 0.033(4) 0.067(6) -0.008(5) -0.001(6) -0.010(4)
F18 0.074(8) 0.075(7) 0.133(10) -0.028(6) 0.045(7) -0.004(7)
O13 0.054(6) 0.046(5) 0.061(6) 0.008(5) 0.017(5) 0.003(5)
O14 0.048(6) 0.047(5) 0.069(6) 0.006(5) 0.006(5) 0.012(5)
C29 0.044(7) 0.039(6) 0.037(7) 0.007(6) -0.008(6) 0.005(5)
C30 0.066(9) 0.060(8) 0.051(8) 0.004(7) 0.011(7) 0.010(7)
F19 0.078(9) 0.124(10) 0.222(15) 0.001(8) 0.060(10) 0.066(10)
F20 0.087(9) 0.220(14) 0.059(7) 0.026(9) 0.027(7) -0.029(9)
F21 0.038(6) 0.092(7) 0.076(7) 0.010(5) 0.001(5) -0.018(6)
O15 0.055(6) 0.031(4) 0.058(6) -0.002(4) -0.009(5) -0.005(4)
O16 0.058(6) 0.038(5) 0.053(6) 0.001(5) -0.009(5) 0.004(4)
C31 0.040(7) 0.025(5) 0.043(7) -0.002(5) -0.005(6) 0.002(5)
C32 0.039(7) 0.032(6) 0.055(8) 0.003(6) -0.010(6) 0.000(6)
F22 0.143(11) 0.043(5) 0.102(9) 0.001(6) 0.005(8) -0.035(6)
F23 0.072(8) 0.048(5) 0.140(10) -0.016(5) 0.004(7) 0.025(6)
F24 0.124(10) 0.039(5) 0.116(9) -0.014(6) -0.063(8) 0.025(5)

loop_
_atom_type_symbol
_atom_type_description
_atom_type_scat_dispersion_real
_atom_type_scat_dispersion_imag
_atom_type_scat_source
C C 0.0033 0.0016 'International Tables Vol C Tables 4.2.6.8 and 6.1.1.4'
H H 0.0000 0.0000 'International Tables Vol C Tables 4.2.6.8 and 6.1.1.4'
Ag Ag -0.8971 1.1015 'International Tables Vol C Tables 4.2.6.8 and 6.1.1.4'
F F 0.0171 0.0103 'International Tables Vol C Tables 4.2.6.8 and 6.1.1.4'
O O 0.0106 0.0060 'International Tables Vol C Tables 4.2.6.8 and 6.1.1.4'
S S 0.1246 0.1234 'International Tables Vol C Tables 4.2.6.8 and 6.1.1.4'

loop_
_geom_angle_atom_site_label_1
_geom_angle_atom_site_label_2
_geom_angle_atom_site_label_3
_geom_angle_site_symmetry_1
_geom_angle_site_symmetry_3
_geom_angle
O1 Ag1 C1 . . 129.1(4)
O1 Ag1 C1 . 7_656 116.2(3)
C1 Ag1 C1 . 7_656 108.6(3)
O1 Ag1 O5 . 7_656 88.4(4)
C1 Ag1 O5 . 7_656 121.3(4)
C1 Ag1 O5 7_656 7_656 82.3(4)
O1 Ag1 Ag1 . 7_656 155.5(3)
C1 Ag1 Ag1 . 7_656 57.7(3)
C1 Ag1 Ag1 7_656 7_656 50.9(3)
O5 Ag1 Ag1 7_656 7_656 107.8(2)
O1 Ag1 Ag4 . . 96.9(3)
C1 Ag1 Ag4 . . 51.1(3)
C1 Ag1 Ag4 7_656 . 100.1(3)
O5 Ag1 Ag4 7_656 . 172.3(2)
Ag1 Ag1 Ag4 7_656 . 69.02(4)
O1 Ag1 Ag3 . . 82.8(2)
C1 Ag1 Ag3 . . 52.2(3)
C1 Ag1 Ag3 7_656 . 160.5(3)
O5 Ag1 Ag3 7_656 . 103.9(2)
Ag1 Ag1 Ag3 7_656 . 109.79(5)
Ag4 Ag1 Ag3 . . 71.47(4)
O1 Ag1 Ag2 . . 130.8(3)
C1 Ag1 Ag2 . . 50.5(3)
C1 Ag1 Ag2 7_656 . 104.9(3)
O5 Ag1 Ag2 7_656 . 70.8(2)
Ag1 Ag1 Ag2 7_656 . 73.00(4)
Ag4 Ag1 Ag2 . . 101.52(4)
Ag3 Ag1 Ag2 . . 61.28(4)
O1 Ag1 Ag4 . 7_656 132.8(3)
C1 Ag1 Ag4 . 7_656 95.8(3)
C1 Ag1 Ag4 7_656 7_656 45.3(3)
O5 Ag1 Ag4 7_656 7_656 51.3(2)
Ag1 Ag1 Ag4 7_656 7_656 57.06(4)
Ag4 Ag1 Ag4 . 7_656 126.08(3)
Ag3 Ag1 Ag4 . 7_656 125.35(4)
Ag2 Ag1 Ag4 . 7_656 64.37(3)
O6 Ag2 O3 7_656 7_656 113.2(4)
O6 Ag2 C1 7_656 . 126.2(4)
O3 Ag2 C1 7_656 . 116.6(4)
O6 Ag2 O17 7_656 . 93.1(4)
O3 Ag2 O17 7_656 . 94.7(4)
C1 Ag2 O17 . . 101.6(4)
O6 Ag2 C2 7_656 . 142.7(4)
O3 Ag2 C2 7_656 . 103.7(3)
C1 Ag2 C2 . . 27.2(4)
O17 Ag2 C2 . . 79.0(4)
O6 Ag2 Ag1 7_656 . 84.0(3)
O3 Ag2 Ag1 7_656 . 129.9(3)
C1 Ag2 Ag1 . . 48.5(3)
O17 Ag2 Ag1 . . 132.5(3)
C2 Ag2 Ag1 . . 75.6(2)
O6 Ag2 Ag3 7_656 . 86.2(3)
O3 Ag2 Ag3 7_656 . 158.5(3)
C1 Ag2 Ag3 . . 50.5(3)
O17 Ag2 Ag3 . . 74.2(3)
C2 Ag2 Ag3 . . 56.6(2)
Ag1 Ag2 Ag3 . . 58.31(3)
O6 Ag2 Ag4 7_656 7_656 82.7(3)
O3 Ag2 Ag4 7_656 7_656 74.7(2)
C1 Ag2 Ag4 . 7_656 91.9(3)
O17 Ag2 Ag4 . 7_656 165.7(3)
C2 Ag2 Ag4 . 7_656 112.5(2)
Ag1 Ag2 Ag4 . 7_656 60.89(3)
Ag3 Ag2 Ag4 . 7_656 118.94(4)
O18 Ag3 O2 . . 89.9(3)
O18 Ag3 C1 . . 144.2(3)
O2 Ag3 C1 . . 125.5(3)
O18 Ag3 O19 . . 88.2(3)
O2 Ag3 O19 . . 91.7(3)
C1 Ag3 O19 . . 95.0(4)
O18 Ag3 Ag1 . . 162.6(2)
O2 Ag3 Ag1 . . 76.4(2)
C1 Ag3 Ag1 . . 49.4(3)
O19 Ag3 Ag1 . . 102.7(3)
O18 Ag3 Ag2 . . 117.1(2)
O2 Ag3 Ag2 . . 111.8(3)
C1 Ag3 Ag2 . . 49.7(3)
O19 Ag3 Ag2 . . 144.4(2)
Ag1 Ag3 Ag2 . . 60.42(3)
O4 Ag4 C1 . . 148.8(4)
O4 Ag4 O20 . . 94.7(3)
C1 Ag4 O20 . . 106.4(4)
O4 Ag4 O5 . . 118.4(4)
C1 Ag4 O5 . . 86.5(4)
O20 Ag4 O5 . . 85.5(3)
O4 Ag4 Ag1 . . 101.8(3)
C1 Ag4 Ag1 . . 50.6(3)
O20 Ag4 Ag1 . . 152.5(2)
O5 Ag4 Ag1 . . 105.3(3)
O4 Ag4 Ag1 . 7_656 130.1(2)
C1 Ag4 Ag1 . 7_656 50.2(3)
O20 Ag4 Ag1 . 7_656 127.3(2)
O5 Ag4 Ag1 . 7_656 51.9(3)
Ag1 Ag4 Ag1 . 7_656 53.92(3)
O4 Ag4 Ag2 . 7_656 76.2(2)
C1 Ag4 Ag2 . 7_656 100.3(3)
O20 Ag4 Ag2 . 7_656 139.2(2)
O5 Ag4 Ag2 . 7_656 65.8(2)
Ag1 Ag4 Ag2 . 7_656 67.06(3)
Ag1 Ag4 Ag2 7_656 7_656 54.74(3)
C11 Ag5 C5 . . 142.8(5)
C11 Ag5 O9 . . 114.3(5)
C5 Ag5 O9 . . 93.9(4)
C11 Ag5 O7 . . 90.9(5)
C5 Ag5 O7 . . 113.9(4)
O9 Ag5 O7 . . 89.9(5)
C11 Ag5 Ag7 . . 107.0(4)
C5 Ag5 Ag7 . . 48.5(3)
O9 Ag5 Ag7 . . 138.6(3)
O7 Ag5 Ag7 . . 91.4(3)
C11 Ag5 Ag9 . . 48.3(3)
C5 Ag5 Ag9 . . 109.6(3)
O9 Ag5 Ag9 . . 93.3(4)
O7 Ag5 Ag9 . . 136.1(3)
Ag7 Ag5 Ag9 . . 113.39(5)
C11 Ag5 Ag10 . . 48.0(4)
C5 Ag5 Ag10 . . 96.8(3)
O9 Ag5 Ag10 . . 154.5(4)
O7 Ag5 Ag10 . . 106.7(4)
Ag7 Ag5 Ag10 . . 61.91(4)
Ag9 Ag5 Ag10 . . 61.28(4)
C11 Ag5 Ag8 . . 96.5(4)
C5 Ag5 Ag8 . . 48.3(3)
O9 Ag5 Ag8 . . 113.2(3)
O7 Ag5 Ag8 . . 149.7(3)
Ag7 Ag5 Ag8 . . 58.31(3)
Ag9 Ag5 Ag8 . . 64.91(4)
Ag10 Ag5 Ag8 . . 60.05(3)
C11 Ag5 Ag11 . . 46.1(4)
C5 Ag5 Ag11 . . 157.7(3)
O9 Ag5 Ag11 . . 69.3(3)
O7 Ag5 Ag11 . . 81.6(3)
Ag7 Ag5 Ag11 . . 151.55(4)
Ag9 Ag5 Ag11 . . 59.09(4)
Ag10 Ag5 Ag11 . . 93.63(4)
Ag8 Ag5 Ag11 . . 123.95(4)
C11 Ag5 Ag6 . . 152.4(3)
C5 Ag5 Ag6 . . 44.6(3)
O9 Ag5 Ag6 . . 86.3(3)
O7 Ag5 Ag6 . . 70.0(3)
Ag7 Ag5 Ag6 . . 55.73(3)
Ag9 Ag5 Ag6 . . 153.95(4)
Ag10 Ag5 Ag6 . . 117.25(4)
Ag8 Ag5 Ag6 . . 91.30(4)
Ag11 Ag5 Ag6 . . 142.51(5)
O8 Ag6 O20 . . 109.5(4)
O8 Ag6 C5 . . 115.9(4)
O20 Ag6 C5 . . 132.0(4)
O8 Ag6 O19 . . 96.7(4)
O20 Ag6 O19 . . 78.6(3)
C5 Ag6 O19 . . 110.0(4)
O8 Ag6 C4 . . 144.0(4)
O20 Ag6 C4 . . 103.8(3)
C5 Ag6 C4 . . 28.6(4)
O19 Ag6 C4 . . 103.2(3)
O8 Ag6 Ag7 . . 82.4(3)
O20 Ag6 Ag7 . . 159.4(2)
C5 Ag6 Ag7 . . 46.8(3)
O19 Ag6 Ag7 . . 83.5(3)
C4 Ag6 Ag7 . . 70.6(3)
O8 Ag6 Ag5 . . 78.9(3)
O20 Ag6 Ag5 . . 143.6(2)
C5 Ag6 Ag5 . . 42.0(3)
O19 Ag6 Ag5 . . 137.0(3)
C4 Ag6 Ag5 . . 66.0(2)
Ag7 Ag6 Ag5 . . 53.47(3)
O11 Ag7 C5 . . 168.6(4)
O11 Ag7 O18 . . 90.8(3)
C5 Ag7 O18 . . 98.2(4)
O11 Ag7 Ag5 . . 121.1(3)
C5 Ag7 Ag5 . . 51.0(3)
O18 Ag7 Ag5 . . 147.8(2)
O11 Ag7 Ag8 . . 136.2(3)
C5 Ag7 Ag8 . . 51.3(3)
O18 Ag7 Ag8 . . 90.6(2)
Ag5 Ag7 Ag8 . . 63.70(4)
O11 Ag7 Ag6 . . 119.2(3)
C5 Ag7 Ag6 . . 52.5(3)
O18 Ag7 Ag6 . . 99.3(2)
Ag5 Ag7 Ag6 . . 70.80(4)
Ag8 Ag7 Ag6 . . 103.75(4)
O11 Ag7 Ag10 . . 82.5(2)
C5 Ag7 Ag10 . . 97.9(3)
O18 Ag7 Ag10 . . 125.0(2)
Ag5 Ag7 Ag10 . . 61.09(3)
Ag8 Ag7 Ag10 . . 61.48(3)
Ag6 Ag7 Ag10 . . 131.38(5)
O13 Ag8 C5 . . 141.1(4)
O13 Ag8 O15 . . 93.9(4)
C5 Ag8 O15 . . 117.7(4)
O13 Ag8 Ag7 . . 98.9(3)
C5 Ag8 Ag7 . . 48.3(3)
O15 Ag8 Ag7 . . 166.0(3)
O13 Ag8 Ag10 . . 80.4(3)
C5 Ag8 Ag10 . . 95.8(3)
O15 Ag8 Ag10 . . 127.0(3)
Ag7 Ag8 Ag10 . . 61.52(3)
O13 Ag8 Ag5 . . 139.2(3)
C5 Ag8 Ag5 . . 47.8(3)
O15 Ag8 Ag5 . . 114.5(3)
Ag7 Ag8 Ag5 . . 57.99(3)
Ag10 Ag8 Ag5 . . 59.34(3)
O13 Ag8 Ag9 . . 109.8(3)
C5 Ag8 Ag9 . . 100.1(3)
O15 Ag8 Ag9 . . 75.8(3)
Ag7 Ag8 Ag9 . . 105.01(4)
Ag10 Ag8 Ag9 . . 57.83(3)
Ag5 Ag8 Ag9 . . 55.32(3)
C11 Ag9 O16 . . 161.0(5)
C11 Ag9 O22' . 2_655 106.7(4)
O16 Ag9 O22' . 2_655 92.1(4)
C11 Ag9 O22 . 2_655 106.7(4)
O16 Ag9 O22 . 2_655 92.1(4)
C11 Ag9 Ag5 . . 50.7(3)
O16 Ag9 Ag5 . . 111.6(3)
O22' Ag9 Ag5 2_655 . 154.1(2)
O22 Ag9 Ag5 2_655 . 154.1(2)
C11 Ag9 Ag10 . . 48.1(4)
O16 Ag9 Ag10 . . 135.0(3)
O22' Ag9 Ag10 2_655 . 94.9(2)
O22 Ag9 Ag10 2_655 . 94.9(2)
Ag5 Ag9 Ag10 . . 61.13(3)
C11 Ag9 Ag11 . . 50.3(4)
O16 Ag9 Ag11 . . 120.5(3)
O22' Ag9 Ag11 2_655 . 110.5(2)
O22 Ag9 Ag11 2_655 . 110.5(2)
Ag5 Ag9 Ag11 . . 66.98(4)
Ag10 Ag9 Ag11 . . 98.24(4)
C11 Ag9 Ag8 . . 94.1(4)
O16 Ag9 Ag8 . . 79.2(3)
O22' Ag9 Ag8 2_655 . 118.0(2)
O22 Ag9 Ag8 2_655 . 118.0(2)
Ag5 Ag9 Ag8 . . 59.77(3)
Ag10 Ag9 Ag8 . . 58.36(3)
Ag11 Ag9 Ag8 . . 126.70(5)
O14 Ag10 C11 . . 168.5(4)
O14 Ag10 O12 . . 88.9(4)
C11 Ag10 O12 . . 102.1(4)
O14 Ag10 O21 . 2_655 81.1(4)
C11 Ag10 O21 . 2_655 95.2(4)
O12 Ag10 O21 . 2_655 90.5(3)
O14 Ag10 Ag5 . . 132.5(3)
C11 Ag10 Ag5 . . 48.6(3)
O12 Ag10 Ag5 . . 103.4(3)
O21 Ag10 Ag5 2_655 . 142.9(2)
O14 Ag10 Ag9 . . 122.5(3)
C11 Ag10 Ag9 . . 46.5(3)
O12 Ag10 Ag9 . . 148.6(3)
O21 Ag10 Ag9 2_655 . 93.3(2)
Ag5 Ag10 Ag9 . . 57.59(3)
O14 Ag10 Ag8 . . 77.2(3)
C11 Ag10 Ag8 . . 97.5(3)
O12 Ag10 Ag8 . . 132.4(2)
O21 Ag10 Ag8 2_655 . 130.5(2)
Ag5 Ag10 Ag8 . . 60.61(3)
Ag9 Ag10 Ag8 . . 63.81(4)
O14 Ag10 Ag7 . . 82.9(3)
C11 Ag10 Ag7 . . 102.9(3)
O12 Ag10 Ag7 . . 76.4(2)
O21 Ag10 Ag7 2_655 . 159.4(2)
Ag5 Ag10 Ag7 . . 57.00(3)
Ag9 Ag10 Ag7 . . 106.17(4)
Ag8 Ag10 Ag7 . . 57.00(3)
O10 Ag11 O21 . . 103.8(4)
O10 Ag11 C11 . . 124.3(4)
O21 Ag11 C11 . . 125.4(4)
O10 Ag11 C12 . . 141.1(4)
O21 Ag11 C12 . . 97.4(4)
C11 Ag11 C12 . . 28.5(4)
O10 Ag11 O22 . . 110.2(4)
O21 Ag11 O22 . . 88.5(3)
C11 Ag11 O22 . . 96.5(4)
C12 Ag11 O22 . . 102.5(4)
O10 Ag11 Ag9 . . 113.3(3)
O21 Ag11 Ag9 . . 136.3(2)
C11 Ag11 Ag9 . . 45.1(3)
C12 Ag11 Ag9 . . 67.5(3)
O22 Ag11 Ag9 . . 58.1(2)
O10 Ag11 Ag5 . . 81.3(3)
O21 Ag11 Ag5 . . 159.0(3)
C11 Ag11 Ag5 . . 43.4(3)
C12 Ag11 Ag5 . . 68.3(3)
O22 Ag11 Ag5 . . 109.2(2)
Ag9 Ag11 Ag5 . . 53.93(3)
C2 C1 Ag1 . . 169.3(10)
C2 C1 Ag4 . . 108.4(8)
Ag1 C1 Ag4 . . 78.3(3)
C2 C1 Ag2 . . 91.8(8)
Ag1 C1 Ag2 . . 81.0(4)
Ag4 C1 Ag2 . . 159.2(5)
C2 C1 Ag3 . . 92.7(7)
Ag1 C1 Ag3 . . 78.4(3)
Ag4 C1 Ag3 . . 93.6(4)
Ag2 C1 Ag3 . . 79.9(4)
C2 C1 Ag1 . 7_656 116.9(8)
Ag1 C1 Ag1 . 7_656 71.4(3)
Ag4 C1 Ag1 . 7_656 84.5(4)
Ag2 C1 Ag1 . 7_656 91.1(4)
Ag3 C1 Ag1 . 7_656 149.5(5)
C1 C2 C3 . . 178.2(12)
C1 C2 Ag2 . . 61.0(7)
C3 C2 Ag2 . . 120.8(8)
C6 C3 C2 . . 125.4(10)
C6 C3 C4 . . 121.2(10)
C2 C3 C4 . . 113.3(10)
C5 C4 C3 . . 176.5(13)
C5 C4 Ag6 . . 68.6(7)
C3 C4 Ag6 . . 114.6(8)
C4 C5 Ag7 . . 137.2(10)
C4 C5 Ag5 . . 139.9(10)
Ag7 C5 Ag5 . . 80.5(4)
C4 C5 Ag8 . . 111.1(9)
Ag7 C5 Ag8 . . 80.5(4)
Ag5 C5 Ag8 . . 83.9(4)
C4 C5 Ag6 . . 82.8(8)
Ag7 C5 Ag6 . . 80.8(4)
Ag5 C5 Ag6 . . 93.4(4)
Ag8 C5 Ag6 . . 161.2(6)
C3 C6 C7 . . 126.4(11)
C3 C6 C10 . . 124.8(11)
C7 C6 C10 . . 108.7(11)
C6 C7 C8 . . 105.2(12)
C6 C7 H7A . . 110.7
C8 C7 H7A . . 110.7
C6 C7 H7B . . 110.7
C8 C7 H7B . . 110.7
H7A C7 H7B . . 108.8
C9 C8 C7 . . 103.5(13)
C9 C8 H8A . . 111.1
C7 C8 H8A . . 111.1
C9 C8 H8B . . 111.1
C7 C8 H8B . . 111.1
H8A C8 H8B . . 109.0
C8 C9 C10 . . 105.6(12)
C8 C9 H9A . . 110.6
C10 C9 H9A . . 110.6
C8 C9 H9B . . 110.6
C10 C9 H9B . . 110.6
H9A C9 H9B . . 108.7
C9 C10 C6 . . 103.4(11)
C9 C10 H10A . . 111.1
C6 C10 H10A . . 111.1
C9 C10 H10B . . 111.1
C6 C10 H10B . . 111.1
H10A C10 H10B . . 109.0
C12 C11 Ag9 . . 132.8(11)
C12 C11 Ag10 . . 107.5(11)
Ag9 C11 Ag10 . . 85.4(5)
C12 C11 Ag5 . . 144.1(11)
Ag9 C11 Ag5 . . 81.0(4)
Ag10 C11 Ag5 . . 83.5(5)
C12 C11 Ag11 . . 82.7(9)
Ag9 C11 Ag11 . . 84.6(5)
Ag10 C11 Ag11 . . 169.0(6)
Ag5 C11 Ag11 . . 90.5(5)
C11 C12 C13 . . 166.7(13)
C11 C12 Ag11 . . 68.8(9)
C13 C12 Ag11 . . 114.0(7)
C14 C13 C12 . . 123.2(7)
C14 C13 C12 . 2_655 123.2(7)
C12 C13 C12 . 2_655 113.5(14)
C13 C14 C15 . 2_655 124.0(8)
C13 C14 C15 . . 124.0(8)
C15 C14 C15 2_655 . 111.9(16)
C14 C15 C16 . . 101.5(13)
C14 C15 H15A . . 111.5
C16 C15 H15A . . 111.5
C14 C15 H15B . . 111.5
C16 C15 H15B . . 111.5
H15A C15 H15B . . 109.3
C16 C16 C15 2_655 . 112.3(9)
C16 C16 H16A 2_655 . 109.1
C15 C16 H16A . . 109.1
C16 C16 H16B 2_655 . 109.1
C15 C16 H16B . . 109.1
H16A C16 H16B . . 107.9
O17 S1 C33 . . 105.9(10)
O17 S1 C34 . . 105.7(9)
C33 S1 C34 . . 98.7(10)
S1 O17 Ag2 . . 124.1(7)
S1 C33 H33A . . 109.5
S1 C33 H33B . . 109.5
H33A C33 H33B . . 109.5
S1 C33 H33C . . 109.5
H33A C33 H33C . . 109.5
H33B C33 H33C . . 109.5
S1 C34 H34A . . 109.5
S1 C34 H34B . . 109.5
H34A C34 H34B . . 109.5
S1 C34 H34C . . 109.5
H34A C34 H34C . . 109.5
H34B C34 H34C . . 109.5
O18 S2 C35 . . 105.3(8)
O18 S2 C36 . . 104.4(8)
C35 S2 C36 . . 97.4(10)
S2 O18 Ag3 . . 129.8(5)
S2 O18 Ag7 . . 118.5(5)
Ag3 O18 Ag7 . . 111.6(4)
S2 C35 H35A . . 109.5
S2 C35 H35B . . 109.5
H35A C35 H35B . . 109.5
S2 C35 H35C . . 109.5
H35A C35 H35C . . 109.5
H35B C35 H35C . . 109.5
S2 C36 H36A . . 109.5
S2 C36 H36B . . 109.5
H36A C36 H36B . . 109.5
S2 C36 H36C . . 109.5
H36A C36 H36C . . 109.5
H36B C36 H36C . . 109.5
O19 S3 C37 . . 104.1(7)
O19 S3 C38 . . 104.3(6)
C37 S3 C38 . . 99.4(9)
S3 O19 Ag6 . . 132.5(6)
S3 O19 Ag3 . . 121.5(5)
Ag6 O19 Ag3 . . 103.5(3)
S3 C37 H37A . . 109.5
S3 C37 H37B . . 109.5
H37A C37 H37B . . 109.5
S3 C37 H37C . . 109.5
H37A C37 H37C . . 109.5
H37B C37 H37C . . 109.5
S3 C38 H38A . . 109.5
S3 C38 H38B . . 109.5
H38A C38 H38B . . 109.5
S3 C38 H38C . . 109.5
H38A C38 H38C . . 109.5
H38B C38 H38C . . 109.5
O20 S4 C40 . . 106.0(8)
O20 S4 C39 . . 103.9(7)
C40 S4 C39 . . 99.0(9)
S4 O20 Ag6 . . 129.3(5)
S4 O20 Ag4 . . 120.4(5)
Ag6 O20 Ag4 . . 106.7(4)
S4 C39 H39A . . 109.5
S4 C39 H39B . . 109.5
H39A C39 H39B . . 109.5
S4 C39 H39C . . 109.5
H39A C39 H39C . . 109.5
H39B C39 H39C . . 109.5
S4 C40 H40A . . 109.5
S4 C40 H40B . . 109.5
H40A C40 H40B . . 109.5
S4 C40 H40C . . 109.5
H40A C40 H40C . . 109.5
H40B C40 H40C . . 109.5
O21 S5 C42 . . 107.2(8)
O21 S5 C41 . . 102.8(9)
C42 S5 C41 . . 96.5(10)
S5 O21 Ag11 . . 123.7(6)
S5 O21 Ag10 . 2_655 112.5(5)
Ag11 O21 Ag10 . 2_655 121.0(4)
S5 C41 H41A . . 109.5
S5 C41 H41B . . 109.5
H41A C41 H41B . . 109.5
S5 C41 H41C . . 109.5
H41A C41 H41C . . 109.5
H41B C41 H41C . . 109.5
S5 C42 H42A . . 109.5
S5 C42 H42B . . 109.5
H42A C42 H42B . . 109.5
S5 C42 H42C . . 109.5
H42A C42 H42C . . 109.5
H42B C42 H42C . . 109.5
O22 S6 C43 . . 106.0(9)
O22 S6 C44 . . 101.3(9)
C43 S6 C44 . . 99.2(12)
S6 O22 Ag9 . 2_655 111.3(6)
S6 O22 Ag11 . . 132.2(7)
Ag9 O22 Ag11 2_655 . 112.4(3)
S6 C43 H43A . . 109.5
S6 C43 H43B . . 109.5
H43A C43 H43B . . 109.5
S6 C43 H43C . . 109.5
H43A C43 H43C . . 109.5
H43B C43 H43C . . 109.5
S6 C44 H44A . . 109.5
S6 C44 H44B . . 109.5
H44A C44 H44B . . 109.5
S6 C44 H44C . . 109.5
H44A C44 H44C . . 109.5
H44B C44 H44C . . 109.5
C17 O1 Ag1 . . 120.3(8)
C17 O2 Ag3 . . 121.4(9)
O1 C17 O2 . . 129.1(12)
O1 C17 C18 . . 115.5(11)
O2 C17 C18 . . 115.3(11)
F2 C18 F3 . . 108.6(9)
F2 C18 F1 . . 106.6(9)
F3 C18 F1 . . 106.3(9)
F2 C18 C17 . . 110.4(10)
F3 C18 C17 . . 113.3(10)
F1 C18 C17 . . 111.4(10)
C19 O3 Ag2 . 7_656 126.7(8)
C19 O4 Ag4 . . 125.0(8)
O3 C19 O4 . . 132.0(11)
O3 C19 C20 . . 114.4(11)
O4 C19 C20 . . 113.6(10)
F4 C20 F5 . . 108.0(9)
F4 C20 F6 . . 107.5(9)
F5 C20 F6 . . 106.1(9)
F4 C20 C19 . . 113.5(10)
F5 C20 C19 . . 108.8(10)
F6 C20 C19 . . 112.6(10)
C21 O5 Ag4 . . 122.7(9)
C21 O5 Ag1 . 7_656 112.0(9)
Ag4 O5 Ag1 . 7_656 76.9(3)
C21 O6 Ag2 . 7_656 116.7(9)
O5 C21 O6 . . 129.7(14)
O5 C21 C22 . . 113.4(12)
O6 C21 C22 . . 116.6(12)
F7 C22 F9 . . 109.3(10)
F7 C22 F8 . . 106.4(10)
F9 C22 F8 . . 105.1(9)
F7 C22 C21 . . 110.3(12)
F9 C22 C21 . . 113.8(11)
F8 C22 C21 . . 111.6(12)
C23 O7 Ag5 . . 126.4(11)
C23 O8 Ag6 . . 123.3(10)
O8 C23 O7 . . 131.3(15)
O8 C23 C24 . . 114.9(13)
O7 C23 C24 . . 113.8(14)
F10 C24 F11 . . 107.6(9)
F10 C24 F12 . . 107.8(9)
F11 C24 F12 . . 107.4(10)
F10 C24 C23 . . 112.7(12)
F11 C24 C23 . . 112.2(11)
F12 C24 C23 . . 108.9(11)
C25 O9 Ag5 . . 131.7(10)
C25 O10 Ag11 . . 119.7(10)
O9 C25 O10 . . 127.2(15)
O9 C25 C26 . . 116.3(12)
O10 C25 C26 . . 116.3(12)
F15 C26 F14 . . 108.2(9)
F15 C26 F13 . . 107.5(10)
F14 C26 F13 . . 106.4(9)
F15 C26 C25 . . 112.7(11)
F14 C26 C25 . . 112.4(11)
F13 C26 C25 . . 109.3(11)
C27 O11 Ag7 . . 123.8(8)
C27 O12 Ag10 . . 123.2(8)
O12 C27 O11 . . 128.0(11)
O12 C27 C28 . . 119.1(11)
O11 C27 C28 . . 112.9(10)
F16 C28 F18 . . 108.1(9)
F16 C28 F17 . . 107.2(9)
F18 C28 F17 . . 106.6(9)
F16 C28 C27 . . 112.2(9)
F18 C28 C27 . . 109.0(10)
F17 C28 C27 . . 113.4(9)
C29 O13 Ag8 . . 120.6(10)
C29 O14 Ag10 . . 126.0(11)
O13 C29 O14 . . 129.6(16)
O13 C29 C30 . . 116.5(12)
O14 C29 C30 . . 113.9(13)
F19 C30 F21 . . 107.2(10)
F19 C30 F20 . . 107.6(10)
F21 C30 F20 . . 107.4(9)
F19 C30 C29 . . 113.6(11)
F21 C30 C29 . . 112.8(10)
F20 C30 C29 . . 107.9(11)
C31 O15 Ag8 . . 123.5(9)
C31 O16 Ag9 . . 127.1(10)
O16 C31 O15 . . 130.8(13)
O16 C31 C32 . . 113.9(12)
O15 C31 C32 . . 115.0(11)
F23 C32 F24 . . 107.0(9)
F23 C32 F22 . . 108.0(9)
F24 C32 F22 . . 106.8(9)
F23 C32 C31 . . 111.7(10)
F24 C32 C31 . . 113.1(10)
F22 C32 C31 . . 110.1(10)

loop_
_geom_bond_atom_site_label_1
_geom_bond_atom_site_label_2
_geom_bond_site_symmetry_2
_geom_bond_distance
Ag1 O1 . 2.228(9)
Ag1 C1 . 2.277(11)
Ag1 C1 7_656 2.478(11)
Ag1 O5 7_656 2.594(11)
Ag1 Ag1 7_656 2.7796(18)
Ag1 Ag4 . 2.8863(15)
Ag1 Ag3 . 2.9366(13)
Ag1 Ag2 . 3.0012(14)
Ag1 Ag4 7_656 3.2113(13)
Ag2 O6 7_656 2.268(11)
Ag2 O3 7_656 2.272(9)
Ag2 C1 . 2.343(11)
Ag2 O17 . 2.514(13)
Ag2 C2 . 2.678(11)
Ag2 Ag3 . 3.0265(14)
Ag2 Ag4 7_656 3.3140(17)
Ag3 O18 . 2.324(9)
Ag3 O2 . 2.327(9)
Ag3 C1 . 2.371(11)
Ag3 O19 . 2.465(10)
Ag4 O4 . 2.227(8)
Ag4 C1 . 2.294(11)
Ag4 O20 . 2.489(9)
Ag4 O5 . 2.572(10)
Ag4 Ag1 7_656 3.2113(13)
Ag4 Ag2 7_656 3.3141(16)
Ag5 C11 . 2.253(13)
Ag5 C5 . 2.253(12)
Ag5 O9 . 2.381(12)
Ag5 O7 . 2.407(12)
Ag5 Ag7 . 2.8597(14)
Ag5 Ag9 . 2.8776(14)
Ag5 Ag10 . 2.9849(15)
Ag5 Ag8 . 3.0235(15)
Ag5 Ag11 . 3.2766(15)
Ag5 Ag6 . 3.3611(14)
Ag6 O8 . 2.260(11)
Ag6 O20 . 2.334(9)
Ag6 C5 . 2.363(11)
Ag6 O19 . 2.419(10)
Ag6 C4 . 2.518(11)
Ag6 Ag7 . 2.9412(15)
Ag7 O11 . 2.158(9)
Ag7 C5 . 2.172(12)
Ag7 O18 . 2.416(9)
Ag7 Ag8 . 2.8699(13)
Ag7 Ag10 . 3.0080(14)
Ag8 O13 . 2.263(11)
Ag8 C5 . 2.271(12)
Ag8 O15 . 2.335(9)
Ag8 Ag10 . 3.0069(14)
Ag8 Ag9 . 3.1693(16)
Ag9 C11 . 2.175(13)
Ag9 O16 . 2.193(10)
Ag9 O22' 2_655 2.492(10)
Ag9 O22 2_655 2.492(10)
Ag9 Ag10 . 2.9894(15)
Ag9 Ag11 . 3.0545(17)
Ag10 O14 . 2.232(11)
Ag10 C11 . 2.231(14)
Ag10 O12 . 2.377(9)
Ag10 O21 2_655 2.595(10)
Ag11 O10 . 2.263(10)
Ag11 O21 . 2.330(10)
Ag11 C11 . 2.359(14)
Ag11 C12 . 2.510(13)
Ag11 O22 . 2.555(9)
C1 C2 . 1.226(15)
C1 Ag1 7_656 2.478(11)
C2 C3 . 1.428(16)
C3 C6 . 1.341(16)
C3 C4 . 1.472(15)
C4 C5 . 1.216(16)
C6 C7 . 1.489(17)
C6 C10 . 1.534(17)
C7 C8 . 1.51(2)
C7 H7A . 0.9900
C7 H7B . 0.9900
C8 C9 . 1.50(2)
C8 H8A . 0.9900
C8 H8B . 0.9900
C9 C10 . 1.53(2)
C9 H9A . 0.9900
C9 H9B . 0.9900
C10 H10A . 0.9900
C10 H10B . 0.9900
C11 C12 . 1.208(17)
C12 C13 . 1.432(15)
C13 C14 . 1.37(2)
C13 C12 2_655 1.432(15)
C14 C15 2_655 1.500(15)
C14 C15 . 1.500(15)
C15 C16 . 1.52(2)
C15 H15A . 0.9900
C15 H15B . 0.9900
C16 C16 2_655 1.33(4)
C16 H16A . 0.9900
C16 H16B . 0.9900
S1 O17 . 1.490(14)
S1 C33 . 1.75(2)
S1 C34 . 1.76(2)
C33 H33A . 0.9800
C33 H33B . 0.9800
C33 H33C . 0.9800
C34 H34A . 0.9800
C34 H34B . 0.9800
C34 H34C . 0.9800
S2 O18 . 1.509(10)
S2 C35 . 1.772(17)
S2 C36 . 1.806(19)
C35 H35A . 0.9800
C35 H35B . 0.9800
C35 H35C . 0.9800
C36 H36A . 0.9800
C36 H36B . 0.9800
C36 H36C . 0.9800
S3 O19 . 1.536(9)
S3 C37 . 1.760(16)
S3 C38 . 1.775(14)
C37 H37A . 0.9800
C37 H37B . 0.9800
C37 H37C . 0.9800
C38 H38A . 0.9800
C38 H38B . 0.9800
C38 H38C . 0.9800
S4 O20 . 1.497(10)
S4 C40 . 1.798(15)
S4 C39 . 1.806(18)
C39 H39A . 0.9800
C39 H39B . 0.9800
C39 H39C . 0.9800
C40 H40A . 0.9800
C40 H40B . 0.9800
C40 H40C . 0.9800
S5 O21 . 1.516(10)
S5 C42 . 1.745(18)
S5 C41 . 1.80(2)
O21 Ag10 2_655 2.595(10)
C41 H41A . 0.9800
C41 H41B . 0.9800
C41 H41C . 0.9800
C42 H42A . 0.9800
C42 H42B . 0.9800
C42 H42C . 0.9800
S6 O22 . 1.546(11)
S6 C43 . 1.77(2)
S6 C44 . 1.82(2)
O22 Ag9 2_655 2.492(10)
C43 H43A . 0.9800
C43 H43B . 0.9800
C43 H43C . 0.9800
C44 H44A . 0.9800
C44 H44B . 0.9800
C44 H44C . 0.9800
O1 C17 . 1.230(15)
O2 C17 . 1.257(15)
C17 C18 . 1.541(17)
C18 F2 . 1.283(9)
C18 F3 . 1.291(9)
C18 F1 . 1.301(9)
O3 C19 . 1.216(15)
O3 Ag2 7_656 2.272(9)
O4 C19 . 1.246(15)
C19 C20 . 1.559(16)
C20 F4 . 1.281(9)
C20 F5 . 1.291(9)
C20 F6 . 1.298(9)
O5 C21 . 1.240(17)
O5 Ag1 7_656 2.594(11)
O6 C21 . 1.263(17)
O6 Ag2 7_656 2.268(11)
C21 C22 . 1.532(19)
C22 F7 . 1.273(9)
C22 F9 . 1.282(9)
C22 F8 . 1.303(9)
O7 C23 . 1.217(19)
O8 C23 . 1.212(18)
C23 C24 . 1.56(2)
C24 F10 . 1.291(9)
C24 F11 . 1.293(9)
C24 F12 . 1.295(10)
O9 C25 . 1.218(18)
O10 C25 . 1.270(16)
C25 C26 . 1.53(2)
C26 F15 . 1.276(9)
C26 F14 . 1.290(9)
C26 F13 . 1.304(9)
O11 C27 . 1.288(15)
O12 C27 . 1.223(15)
C27 C28 . 1.540(16)
C28 F16 . 1.287(9)
C28 F18 . 1.297(9)
C28 F17 . 1.306(9)
O13 C29 . 1.226(17)
O14 C29 . 1.226(17)
C29 C30 . 1.55(2)
C30 F19 . 1.289(9)
C30 F21 . 1.292(9)
C30 F20 . 1.293(9)
O15 C31 . 1.234(17)
O16 C31 . 1.219(17)
C31 C32 . 1.564(16)
C32 F23 . 1.288(9)
C32 F24 . 1.292(9)
C32 F22 . 1.300(9)

loop_
_geom_torsion_atom_site_label_1
_geom_torsion_atom_site_label_2
_geom_torsion_atom_site_label_3
_geom_torsion_atom_site_label_4
_geom_torsion_site_symmetry_1
_geom_torsion_site_symmetry_4
_geom_torsion
Ag1 C1 C2 Ag2 . . 47(5)
Ag4 C1 C2 Ag2 . . 174.7(8)
Ag3 C1 C2 Ag2 . . 80.0(4)
Ag1 C1 C2 Ag2 7_656 . -92.1(7)
Ag2 C2 C3 C6 . . 75.6(14)
Ag2 C2 C3 C4 . . -100.8(10)
C6 C3 C4 Ag6 . . 126.4(11)
C2 C3 C4 Ag6 . . -57.0(12)
Ag6 C4 C5 Ag7 . . 68.0(12)
Ag6 C4 C5 Ag5 . . -86.8(13)
Ag6 C4 C5 Ag8 . . 166.9(8)
C2 C3 C6 C7 . . 0(2)
C4 C3 C6 C7 . . 176.1(13)
C2 C3 C6 C10 . . -178.6(12)
C4 C3 C6 C10 . . -2(2)
C3 C6 C7 C8 . . -162.1(14)
C10 C6 C7 C8 . . 16.6(16)
C6 C7 C8 C9 . . -32.9(18)
C7 C8 C9 C10 . . 37.2(19)
C8 C9 C10 C6 . . -26.6(18)
C3 C6 C10 C9 . . -175.3(14)
C7 C6 C10 C9 . . 6.0(16)
Ag9 C11 C12 C13 . . -29(7)
Ag10 C11 C12 C13 . . 71(6)
Ag5 C11 C12 C13 . . 175(4)
Ag11 C11 C12 C13 . . -105(6)
Ag9 C11 C12 Ag11 . . 75.6(13)
Ag10 C11 C12 Ag11 . . 175.9(8)
Ag5 C11 C12 Ag11 . . -80.7(18)
C11 C12 C13 C14 . . -146(6)
Ag11 C12 C13 C14 . . 114.6(5)
C11 C12 C13 C12 . 2_655 34(6)
Ag11 C12 C13 C12 . 2_655 -65.4(5)
C12 C13 C14 C15 . 2_655 179.9(10)
C12 C13 C14 C15 2_655 2_655 -0.1(10)
C12 C13 C14 C15 . . -0.1(10)
C12 C13 C14 C15 2_655 . 179.9(10)
C13 C14 C15 C16 . . 178.2(10)
C15 C14 C15 C16 2_655 . -1.8(10)
C14 C15 C16 C16 . 2_655 6(3)
C33 S1 O17 Ag2 . . 69.1(11)
C34 S1 O17 Ag2 . . -35.0(12)
C35 S2 O18 Ag3 . . 18.1(10)
C36 S2 O18 Ag3 . . -83.9(9)
C35 S2 O18 Ag7 . . -158.2(8)
C36 S2 O18 Ag7 . . 99.7(8)
C37 S3 O19 Ag6 . . -69.0(11)
C38 S3 O19 Ag6 . . 34.8(10)
C37 S3 O19 Ag3 . . 89.8(10)
C38 S3 O19 Ag3 . . -166.4(7)
C40 S4 O20 Ag6 . . 60.5(9)
C39 S4 O20 Ag6 . . -43.4(10)
C40 S4 O20 Ag4 . . -95.2(8)
C39 S4 O20 Ag4 . . 160.9(8)
C42 S5 O21 Ag11 . . -67.7(10)
C41 S5 O21 Ag11 . . 33.4(11)
C42 S5 O21 Ag10 . 2_655 131.2(7)
C41 S5 O21 Ag10 . 2_655 -127.7(9)
C43 S6 O22 Ag9 . 2_655 179.8(9)
C44 S6 O22 Ag9 . 2_655 -77.1(10)
C43 S6 O22 Ag11 . . -25.0(12)
C44 S6 O22 Ag11 . . 78.1(11)
Ag1 O1 C17 O2 . . 5(2)
Ag1 O1 C17 C18 . . -171.3(8)
Ag3 O2 C17 O1 . . 25(2)
Ag3 O2 C17 C18 . . -158.6(8)
O1 C17 C18 F2 . . 97.6(14)
O2 C17 C18 F2 . . -79.4(14)
O1 C17 C18 F3 . . -24.6(17)
O2 C17 C18 F3 . . 158.4(12)
O1 C17 C18 F1 . . -144.2(13)
O2 C17 C18 F1 . . 38.8(16)
Ag2 O3 C19 O4 7_656 . -6(2)
Ag2 O3 C19 C20 7_656 . 176.9(8)
Ag4 O4 C19 O3 . . -19(2)
Ag4 O4 C19 C20 . . 157.9(8)
O3 C19 C20 F4 . . 3.7(16)
O4 C19 C20 F4 . . -174.0(12)
O3 C19 C20 F5 . . -116.5(13)
O4 C19 C20 F5 . . 65.8(14)
O3 C19 C20 F6 . . 126.2(13)
O4 C19 C20 F6 . . -51.5(15)
Ag4 O5 C21 O6 . . -40(2)
Ag1 O5 C21 O6 7_656 . 48.3(18)
Ag4 O5 C21 C22 . . 146.6(9)
Ag1 O5 C21 C22 7_656 . -125.2(10)
Ag2 O6 C21 O5 7_656 . -7(2)
Ag2 O6 C21 C22 7_656 . 166.6(9)
O5 C21 C22 F7 . . -86.7(15)
O6 C21 C22 F7 . . 98.9(15)
O5 C21 C22 F9 . . 150.1(13)
O6 C21 C22 F9 . . -24.3(17)
O5 C21 C22 F8 . . 31.4(16)
O6 C21 C22 F8 . . -143.0(14)
Ag6 O8 C23 O7 . . 1(3)
Ag6 O8 C23 C24 . . -177.5(9)
Ag5 O7 C23 O8 . . -33(3)
Ag5 O7 C23 C24 . . 145.4(11)
O8 C23 C24 F10 . . -152.3(14)
O7 C23 C24 F10 . . 28.7(18)
O8 C23 C24 F11 . . -30.5(19)
O7 C23 C24 F11 . . 150.4(14)
O8 C23 C24 F12 . . 88.2(16)
O7 C23 C24 F12 . . -90.8(16)
Ag5 O9 C25 O10 . . 22(3)
Ag5 O9 C25 C26 . . -152.7(10)
Ag11 O10 C25 O9 . . 14(2)
Ag11 O10 C25 C26 . . -171.3(8)
O9 C25 C26 F15 . . -158.1(14)
O10 C25 C26 F15 . . 26.4(17)
O9 C25 C26 F14 . . -35.4(17)
O10 C25 C26 F14 . . 149.0(12)
O9 C25 C26 F13 . . 82.5(16)
O10 C25 C26 F13 . . -93.1(14)
Ag10 O12 C27 O11 . . -9(2)
Ag10 O12 C27 C28 . . 170.9(8)
Ag7 O11 C27 O12 . . -16(2)
Ag7 O11 C27 C28 . . 164.3(8)
O12 C27 C28 F16 . . 17.8(16)
O11 C27 C28 F16 . . -162.5(11)
O12 C27 C28 F18 . . -101.9(14)
O11 C27 C28 F18 . . 77.8(13)
O12 C27 C28 F17 . . 139.4(12)
O11 C27 C28 F17 . . -40.8(15)
Ag8 O13 C29 O14 . . -9(2)
Ag8 O13 C29 C30 . . 169.3(8)
Ag10 O14 C29 O13 . . -16(2)
Ag10 O14 C29 C30 . . 165.2(8)
O13 C29 C30 F19 . . -162.5(13)
O14 C29 C30 F19 . . 16.4(17)
O13 C29 C30 F21 . . -40.2(17)
O14 C29 C30 F21 . . 138.7(12)
O13 C29 C30 F20 . . 78.3(15)
O14 C29 C30 F20 . . -102.8(14)
Ag9 O16 C31 O15 . . 0(3)
Ag9 O16 C31 C32 . . -174.3(8)
Ag8 O15 C31 O16 . . 18(2)
Ag8 O15 C31 C32 . . -167.3(8)
O16 C31 C32 F23 . . -37.6(16)
O15 C31 C32 F23 . . 146.9(13)
O16 C31 C32 F24 . . -158.4(12)
O15 C31 C32 F24 . . 26.1(17)
O16 C31 C32 F22 . . 82.3(15)
O15 C31 C32 F22 . . -93.2(14)
